data_7233382
loop_
_publ_author_name
'Jakubczyk, Micha\/l'
'Mkrtchyan, Satenik'
'Madura, Izabela D.'
'Marek, Paulina H.'
'Iaroshenko, Viktor O.'

_publ_section_title
;
 Copper-catalyzed direct C--H arylselenation of 4-nitro-pyrazoles and
 other heterocycles with selenium powder and aryl iodides. Access to
 unsymmetrical heteroaryl selenides
;
_journal_issue 44
_journal_name_full 'RSC Advances'
_journal_page_first 25368
_journal_paper_doi 10.1039/C9RA05004C
_journal_volume 9
_journal_year 2019
_chemical_formula_moiety 'C16 H14 Br N3 Se'
_chemical_formula_sum 'C16 H14 Br N3 Se'
_chemical_formula_weight 407.17
_chemical_name_systematic
;
4-((2-bromophenyl)selanyl)-3-methyl-1-phenyl-1H-pyrazol-5-amine
;
_space_group_crystal_system monoclinic
_space_group_IT_number 14
_space_group_name_Hall '-P 2ybc'
_space_group_name_H-M_alt 'P 1 21/c 1'
_symmetry_space_group_name_Hall '-P 2ybc'
_symmetry_space_group_name_H-M 'P 1 21/c 1'
_atom_sites_solution_hydrogens mixed
_atom_sites_solution_primary direct
_audit_creation_date 2019-06-13
_audit_creation_method
;
Olex2 1.2-beta
(compiled 2018.05.29 svn.r3508 for OlexSys, GUI svn.r5506)
;
_audit_update_record
;
2019-06-13 deposited with the CCDC.    2019-08-13 downloaded from the CCDC.
;
_cell_angle_alpha 90
_cell_angle_beta 91.719(3)
_cell_angle_gamma 90
_cell_formula_units_Z 8
_cell_length_a 9.4439(4)
_cell_length_b 26.1410(11)
_cell_length_c 12.8829(4)
_cell_measurement_reflns_used 5377
_cell_measurement_temperature 293(2)
_cell_measurement_theta_max 25.5040
_cell_measurement_theta_min 4.0550
_cell_volume 3179.0(2)
_computing_cell_refinement 'CrysAlisPro 1.171.38.46 (Rigaku OD, 2015)'
_computing_data_collection 'CrysAlisPro 1.171.38.46 (Rigaku OD, 2015)'
_computing_data_reduction 'CrysAlisPro 1.171.38.46 (Rigaku OD, 2015)'
_computing_molecular_graphics 'Olex2 (Dolomanov et al., 2009)'
_computing_publication_material 'Olex2 (Dolomanov et al., 2009)'
_computing_structure_refinement 'ShelXL (Sheldrick, 2015)'
_computing_structure_solution 'ShelXT (Sheldrick, 2015)'
_diffrn_ambient_temperature 293(2)
_diffrn_detector 'CCD plate'
_diffrn_detector_area_resol_mean 10.3347
_diffrn_detector_type Atlas
_diffrn_measured_fraction_theta_full 0.998
_diffrn_measured_fraction_theta_max 0.998
_diffrn_measurement_details
;
List of Runs (angles in degrees, time in seconds):

  # Type    Start    End  Width  t~exp~   \w     \q     \k     \f   Frames
#--------------------------------------------------------------------------
  1  \w    -58.00  70.00   1.00   50.00    --  -11.40  19.00-120.00  128
  2  \w    -18.00  86.00   1.00   50.00    --   11.71  57.00  60.00  104
  3  \w    -77.00 -32.00   1.00   50.00    --   11.71 179.00-150.00   45
  4  \w    -87.00   1.00   1.00   50.00    --  -11.40 -38.00  90.00   88
  5  \w     -4.00  54.00   1.00   50.00    --   11.71 -99.00  60.00   58
;
_diffrn_measurement_device 'four-circle diffractometer'
_diffrn_measurement_device_type 'Xcalibur, Atlas, Gemini ultra'
_diffrn_measurement_method '\w scans'
_diffrn_orient_matrix_type 'CrysAlisPro convention (1999,Acta A55,543-557)'
_diffrn_orient_matrix_UB_11 -0.0510002000
_diffrn_orient_matrix_UB_12 0.0198080000
_diffrn_orient_matrix_UB_13 0.0031692000
_diffrn_orient_matrix_UB_21 -0.0537500000
_diffrn_orient_matrix_UB_22 -0.0185099000
_diffrn_orient_matrix_UB_23 0.0071753000
_diffrn_orient_matrix_UB_31 0.0123034000
_diffrn_orient_matrix_UB_32 0.0012725000
_diffrn_orient_matrix_UB_33 0.0545299000
_diffrn_radiation_monochromator graphite
_diffrn_radiation_probe x-ray
_diffrn_radiation_type MoK\a
_diffrn_radiation_wavelength 0.71073
_diffrn_reflns_av_R_equivalents 0.0735
_diffrn_reflns_av_unetI/netI 0.0655
_diffrn_reflns_Laue_measured_fraction_full 0.998
_diffrn_reflns_Laue_measured_fraction_max 0.998
_diffrn_reflns_limit_h_max 11
_diffrn_reflns_limit_h_min -11
_diffrn_reflns_limit_k_max 32
_diffrn_reflns_limit_k_min -32
_diffrn_reflns_limit_l_max 16
_diffrn_reflns_limit_l_min -16
_diffrn_reflns_number 33276
_diffrn_reflns_point_group_measured_fraction_full 0.998
_diffrn_reflns_point_group_measured_fraction_max 0.998
_diffrn_reflns_theta_full 26.499
_diffrn_reflns_theta_max 26.499
_diffrn_reflns_theta_min 3.259
_diffrn_source 'fine-focus sealed X-ray tube'
_diffrn_source_type 'Enhance (Mo) X-ray Source'
_exptl_absorpt_coefficient_mu 4.872
_exptl_absorpt_correction_T_max 1.00000
_exptl_absorpt_correction_T_min 0.56112
_exptl_absorpt_correction_type multi-scan
_exptl_absorpt_process_details
;
CrysAlisPro 1.171.38.46 (Rigaku Oxford Diffraction, 2015)
Empirical absorption correction using spherical harmonics,
 implemented in SCALE3 ABSPACK scaling algorithm.
;
_exptl_crystal_colour colourless
_exptl_crystal_density_diffrn 1.701
_exptl_crystal_description needle
_exptl_crystal_F_000 1600
_exptl_crystal_size_max 0.4
_exptl_crystal_size_mid 0.1
_exptl_crystal_size_min 0.1
_refine_diff_density_max 0.425
_refine_diff_density_min -0.606
_refine_diff_density_rms 0.090
_refine_ls_extinction_method none
_refine_ls_goodness_of_fit_ref 1.019
_refine_ls_hydrogen_treatment mixed
_refine_ls_matrix_type full
_refine_ls_number_parameters 397
_refine_ls_number_reflns 6587
_refine_ls_number_restraints 4
_refine_ls_restrained_S_all 1.019
_refine_ls_R_factor_all 0.0859
_refine_ls_R_factor_gt 0.0403
_refine_ls_shift/su_max 0.001
_refine_ls_shift/su_mean 0.000
_refine_ls_structure_factor_coef Fsqd
_refine_ls_weighting_details 'w=1/[\s^2^(Fo^2^)+(0.0233P)^2^+0.4132P] where P=(Fo^2^+2Fc^2^)/3'
_refine_ls_weighting_scheme calc
_refine_ls_wR_factor_gt 0.0647
_refine_ls_wR_factor_ref 0.0772
_reflns_Friedel_coverage 0.000
_reflns_number_gt 4331
_reflns_number_total 6587
_reflns_threshold_expression 'I > 2\s(I)'
_cod_data_source_file c9ra05004c2.cif
_cod_data_source_block 5i
_cod_database_code 7233382
_shelx_space_group_comment
;
The symmetry employed for this shelxl refinement is uniquely defined
by the following loop, which should always be used as a source of
symmetry information in preference to the above space-group names.
They are only intended as comments.
;
_olex2_refinement_description
;
1. Fixed Uiso
 At 1.2 times of:
  All C(H) groups
 At 1.5 times of:
  All C(H,H,H) groups
2. Restrained distances
 N3A-H3AA = N3A-H3AB = N3-H3B = N3-H3A
 0.82 with sigma of 0.05
3.a Aromatic/amide H refined with riding coordinates:
 C9A(H9A), C16(H16), C13A(H13A), C16A(H16A), C10A(H10A), C9(H9), C13(H13),
 C11A(H11A), C17(H17), C17A(H17A), C10(H10), C12(H12), C12A(H12A), C11(H11),
 C19(H19), C19A(H19A), C18(H18), C18A(H18A)
3.b Idealised Me refined as rotating group:
 C7A(H7AA,H7AB,H7AC), C7(H7A,H7B,H7C)
;
_olex2_date_sample_data_collection 2018-03-12
_olex2_submission_special_instructions 'No special instructions were received'
_oxdiff_exptl_absorpt_empirical_details
;
Empirical correction (ABSPACK) includes:
- Absorption correction using spherical harmonics
- Frame scaling
;
_oxdiff_exptl_absorpt_empirical_full_max 1.793
_oxdiff_exptl_absorpt_empirical_full_min 0.769

loop_
_space_group_symop_operation_xyz
'x, y, z'
'-x, y+1/2, -z+1/2'
'-x, -y, -z'
'x, -y-1/2, z-1/2'

loop_
_atom_site_label
_atom_site_type_symbol
_atom_site_fract_x
_atom_site_fract_y
_atom_site_fract_z
_atom_site_U_iso_or_equiv
_atom_site_adp_type
_atom_site_occupancy
_atom_site_site_symmetry_order
_atom_site_calc_flag
_atom_site_refinement_flags_posn
Se1 Se 0.36315(4) 0.68404(2) 0.54347(3) 0.03417(11) Uani 1 1 d .
Se1A Se 0.87667(4) 0.67858(2) 0.77418(3) 0.03758(12) Uani 1 1 d .
Br1 Br 0.50951(5) 0.59435(2) 0.40728(3) 0.05562(14) Uani 1 1 d .
Br1A Br 1.02560(6) 0.58385(2) 0.90292(4) 0.06952(17) Uani 1 1 d .
N2A N 0.6231(3) 0.77359(12) 0.60513(19) 0.0308(7) Uani 1 1 d .
N2 N 0.1102(3) 0.77812(11) 0.7026(2) 0.0298(7) Uani 1 1 d .
N1A N 0.6874(3) 0.74836(12) 0.5235(2) 0.0319(7) Uani 1 1 d .
N1 N 0.1778(3) 0.75365(12) 0.7876(2) 0.0332(8) Uani 1 1 d .
N3 N 0.1081(4) 0.77455(16) 0.5169(2) 0.0404(9) Uani 1 1 d D
N3A N 0.6257(5) 0.77227(17) 0.7909(3) 0.0453(10) Uani 1 1 d D
C15 C 0.2866(4) 0.61622(14) 0.5465(2) 0.0307(9) Uani 1 1 d .
C3 C 0.1524(4) 0.75684(14) 0.6113(2) 0.0270(8) Uani 1 1 d .
C4 C 0.2455(4) 0.71804(14) 0.6367(2) 0.0288(9) Uani 1 1 d .
C6A C 0.5488(4) 0.81965(14) 0.5834(2) 0.0290(8) Uani 1 1 d .
C4A C 0.7598(4) 0.71376(14) 0.6776(2) 0.0314(9) Uani 1 1 d .
C5 C 0.2572(4) 0.71818(15) 0.7468(3) 0.0324(9) Uani 1 1 d .
C15A C 0.7881(4) 0.61262(14) 0.7728(3) 0.0345(9) Uani 1 1 d .
C3A C 0.6680(4) 0.75339(14) 0.6984(2) 0.0304(9) Uani 1 1 d .
C9A C 0.5949(4) 0.85078(15) 0.5041(2) 0.0326(9) Uani 1 1 d .
H9A H 0.672499 0.841164 0.465885 0.039 Uiso 1 1 calc R
C5A C 0.7678(4) 0.71300(15) 0.5675(2) 0.0317(9) Uani 1 1 d .
C6 C 0.0403(4) 0.82483(14) 0.7202(2) 0.0292(9) Uani 1 1 d .
C20 C 0.3512(4) 0.57798(15) 0.4899(2) 0.0338(9) Uani 1 1 d .
C16 C 0.1715(4) 0.60222(15) 0.6045(3) 0.0393(10) Uani 1 1 d .
H16 H 0.126256 0.626850 0.643665 0.047 Uiso 1 1 calc R
C13A C 0.4309(4) 0.83384(15) 0.6386(3) 0.0360(10) Uani 1 1 d .
H13A H 0.398500 0.812836 0.691061 0.043 Uiso 1 1 calc R
C16A C 0.6618(4) 0.60243(15) 0.7192(3) 0.0385(10) Uani 1 1 d .
H16A H 0.617073 0.628426 0.681435 0.046 Uiso 1 1 calc R
C10A C 0.5255(5) 0.89588(15) 0.4822(3) 0.0413(10) Uani 1 1 d .
H10A H 0.557538 0.916881 0.429510 0.050 Uiso 1 1 calc R
C9 C 0.0917(4) 0.85627(15) 0.7998(3) 0.0372(10) Uani 1 1 d .
H9 H 0.168314 0.845972 0.841722 0.045 Uiso 1 1 calc R
C13 C -0.0751(4) 0.84011(16) 0.6601(3) 0.0384(10) Uani 1 1 d .
H13 H -0.111578 0.818742 0.608141 0.046 Uiso 1 1 calc R
C20A C 0.8519(4) 0.57230(17) 0.8268(3) 0.0417(10) Uani 1 1 d .
C7A C 0.8511(4) 0.67644(16) 0.5041(3) 0.0437(10) Uani 1 1 d .
H7AA H 0.814626 0.642458 0.512432 0.066 Uiso 1 1 calc GR
H7AB H 0.948774 0.677357 0.526831 0.066 Uiso 1 1 calc GR
H7AC H 0.843285 0.686062 0.432202 0.066 Uiso 1 1 calc GR
C11A C 0.4097(5) 0.91034(16) 0.5369(3) 0.0450(11) Uani 1 1 d .
H11A H 0.363404 0.940912 0.521376 0.054 Uiso 1 1 calc R
C17 C 0.1231(5) 0.55270(17) 0.6052(3) 0.0479(11) Uani 1 1 d .
H17 H 0.044933 0.544214 0.643924 0.058 Uiso 1 1 calc R
C7 C 0.3421(4) 0.68265(16) 0.8140(3) 0.0453(11) Uani 1 1 d .
H7A H 0.348080 0.695914 0.883522 0.068 Uiso 1 1 calc GR
H7B H 0.435625 0.679447 0.787588 0.068 Uiso 1 1 calc GR
H7C H 0.297328 0.649682 0.814402 0.068 Uiso 1 1 calc GR
C17A C 0.6011(5) 0.55428(16) 0.7208(3) 0.0469(11) Uani 1 1 d .
H17A H 0.515270 0.548358 0.685622 0.056 Uiso 1 1 calc R
C10 C 0.0274(5) 0.90313(16) 0.8159(3) 0.0466(11) Uani 1 1 d .
H10 H 0.061116 0.924090 0.869444 0.056 Uiso 1 1 calc R
C12 C -0.1365(5) 0.88709(16) 0.6770(3) 0.0504(12) Uani 1 1 d .
H12 H -0.213927 0.897280 0.635680 0.060 Uiso 1 1 calc R
C12A C 0.3623(5) 0.87900(16) 0.6154(3) 0.0453(11) Uani 1 1 d .
H12A H 0.283718 0.888580 0.652672 0.054 Uiso 1 1 calc R
C11 C -0.0850(5) 0.91922(17) 0.7542(3) 0.0555(13) Uani 1 1 d .
H11 H -0.125656 0.951174 0.764267 0.067 Uiso 1 1 calc R
C19 C 0.3047(5) 0.52812(16) 0.4910(3) 0.0468(11) Uani 1 1 d .
H19 H 0.350389 0.503173 0.452903 0.056 Uiso 1 1 calc R
C19A C 0.7933(6) 0.52405(18) 0.8277(3) 0.0550(13) Uani 1 1 d .
H19A H 0.838592 0.497739 0.864170 0.066 Uiso 1 1 calc R
C18 C 0.1900(5) 0.51555(16) 0.5488(3) 0.0504(12) Uani 1 1 d .
H18 H 0.157471 0.481983 0.549979 0.060 Uiso 1 1 calc R
C18A C 0.6679(6) 0.51503(17) 0.7747(3) 0.0591(14) Uani 1 1 d .
H18A H 0.627768 0.482533 0.775006 0.071 Uiso 1 1 calc R
H3AA H 0.661(4) 0.7595(14) 0.842(2) 0.032(12) Uiso 1 1 d D
H3A H 0.129(3) 0.7569(12) 0.469(2) 0.023(10) Uiso 1 1 d D
H3AB H 0.570(4) 0.7944(15) 0.795(3) 0.053(16) Uiso 1 1 d D
H3B H 0.051(4) 0.7972(15) 0.510(3) 0.047(15) Uiso 1 1 d D

loop_
_atom_site_aniso_label
_atom_site_aniso_U_11
_atom_site_aniso_U_22
_atom_site_aniso_U_33
_atom_site_aniso_U_23
_atom_site_aniso_U_13
_atom_site_aniso_U_12
Se1 0.0374(2) 0.0325(2) 0.0330(2) -0.00231(17) 0.00645(16) -0.00027(19)
Se1A 0.0388(2) 0.0412(3) 0.0325(2) 0.00476(18) -0.00260(16) -0.0010(2)
Br1 0.0613(3) 0.0532(3) 0.0537(3) -0.0054(2) 0.0236(2) 0.0071(3)
Br1A 0.0652(4) 0.0802(4) 0.0621(3) 0.0173(3) -0.0165(2) 0.0156(3)
N2A 0.0397(19) 0.033(2) 0.0193(15) 0.0016(13) 0.0009(13) 0.0030(16)
N2 0.0370(19) 0.0287(18) 0.0237(15) -0.0028(13) -0.0002(13) 0.0029(15)
N1A 0.039(2) 0.035(2) 0.0224(15) -0.0041(14) 0.0046(13) 0.0014(16)
N1 0.041(2) 0.036(2) 0.0228(15) 0.0023(14) -0.0026(13) 0.0044(16)
N3 0.056(3) 0.042(2) 0.0235(19) -0.0038(17) -0.0002(16) 0.016(2)
N3A 0.061(3) 0.051(3) 0.024(2) 0.0028(18) 0.0016(18) 0.013(2)
C15 0.037(2) 0.032(2) 0.0230(18) 0.0002(16) -0.0037(16) 0.0042(18)
C3 0.031(2) 0.032(2) 0.0186(17) -0.0018(16) 0.0018(14) -0.0027(18)
C4 0.031(2) 0.029(2) 0.0267(18) 0.0002(16) 0.0003(15) -0.0014(18)
C6A 0.034(2) 0.030(2) 0.0221(17) -0.0040(16) -0.0025(15) -0.0023(19)
C4A 0.037(2) 0.031(2) 0.0269(19) 0.0023(16) -0.0010(16) -0.0045(19)
C5 0.029(2) 0.039(2) 0.030(2) 0.0035(17) -0.0023(16) -0.0051(19)
C15A 0.042(3) 0.034(2) 0.0269(19) -0.0010(17) 0.0056(17) 0.002(2)
C3A 0.040(2) 0.030(2) 0.0212(18) 0.0020(16) 0.0025(16) -0.0047(19)
C9A 0.041(2) 0.036(3) 0.0214(18) 0.0014(16) 0.0015(16) 0.001(2)
C5A 0.034(2) 0.033(2) 0.0284(19) -0.0017(17) 0.0034(16) -0.0006(19)
C6 0.033(2) 0.033(2) 0.0224(17) -0.0006(16) 0.0038(15) 0.0017(18)
C20 0.043(2) 0.031(2) 0.0276(19) 0.0041(16) 0.0011(16) 0.006(2)
C16 0.047(3) 0.033(3) 0.038(2) -0.0029(18) 0.0062(18) 0.000(2)
C13A 0.044(3) 0.034(2) 0.0311(19) -0.0016(17) 0.0080(17) -0.007(2)
C16A 0.050(3) 0.036(3) 0.029(2) -0.0015(17) 0.0042(18) 0.003(2)
C10A 0.058(3) 0.036(3) 0.030(2) 0.0045(17) 0.0015(19) 0.000(2)
C9 0.039(2) 0.043(3) 0.0285(19) -0.0063(18) -0.0002(17) -0.002(2)
C13 0.035(2) 0.038(3) 0.041(2) -0.0114(18) -0.0040(18) 0.001(2)
C20A 0.051(3) 0.043(3) 0.031(2) 0.0048(18) 0.0021(18) 0.012(2)
C7A 0.045(3) 0.046(3) 0.040(2) -0.0021(19) 0.0063(18) 0.007(2)
C11A 0.057(3) 0.033(3) 0.045(2) -0.0006(19) 0.002(2) 0.007(2)
C17 0.054(3) 0.045(3) 0.045(2) 0.001(2) 0.011(2) -0.006(2)
C7 0.056(3) 0.045(3) 0.035(2) 0.0060(19) -0.0046(19) 0.009(2)
C17A 0.062(3) 0.039(3) 0.040(2) -0.007(2) 0.000(2) -0.006(2)
C10 0.057(3) 0.042(3) 0.040(2) -0.016(2) -0.006(2) 0.001(2)
C12 0.049(3) 0.043(3) 0.059(3) -0.009(2) -0.015(2) 0.016(2)
C12A 0.045(3) 0.041(3) 0.050(2) -0.003(2) 0.012(2) 0.008(2)
C11 0.063(3) 0.043(3) 0.059(3) -0.017(2) -0.006(2) 0.016(3)
C19 0.069(3) 0.035(3) 0.036(2) -0.0040(19) -0.001(2) 0.010(2)
C19A 0.085(4) 0.036(3) 0.045(2) 0.005(2) 0.004(2) 0.014(3)
C18 0.073(3) 0.030(3) 0.049(2) 0.004(2) 0.003(2) -0.007(2)
C18A 0.104(4) 0.033(3) 0.040(2) -0.007(2) 0.001(3) -0.011(3)

loop_
_atom_type_symbol
_atom_type_description
_atom_type_scat_dispersion_real
_atom_type_scat_dispersion_imag
_atom_type_scat_source
C C 0.0033 0.0016 'International Tables Vol C Tables 4.2.6.8 and 6.1.1.4'
H H 0.0000 0.0000 'International Tables Vol C Tables 4.2.6.8 and 6.1.1.4'
Br Br -0.2901 2.4595 'International Tables Vol C Tables 4.2.6.8 and 6.1.1.4'
N N 0.0061 0.0033 'International Tables Vol C Tables 4.2.6.8 and 6.1.1.4'
Se Se -0.0929 2.2259 'International Tables Vol C Tables 4.2.6.8 and 6.1.1.4'

loop_
_geom_angle_atom_site_label_1
_geom_angle_atom_site_label_2
_geom_angle_atom_site_label_3
_geom_angle
C4 Se1 C15 101.16(15)
C4A Se1A C15A 100.76(16)
N1A N2A C6A 118.5(3)
C3A N2A N1A 110.4(3)
C3A N2A C6A 129.8(3)
N1 N2 C6 118.3(3)
C3 N2 N1 110.3(3)
C3 N2 C6 129.7(3)
C5A N1A N2A 105.5(3)
C5 N1 N2 105.2(3)
C3 N3 H3A 115(2)
C3 N3 H3B 123(3)
H3A N3 H3B 122(4)
C3A N3A H3AA 116(3)
C3A N3A H3AB 123(3)
H3AA N3A H3AB 122(4)
C20 C15 Se1 118.9(3)
C16 C15 Se1 123.9(3)
C16 C15 C20 117.2(4)
N2 C3 C4 107.2(3)
N3 C3 N2 122.8(3)
N3 C3 C4 130.0(3)
C3 C4 Se1 125.6(2)
C3 C4 C5 105.4(3)
C5 C4 Se1 127.5(3)
C9A C6A N2A 118.7(3)
C9A C6A C13A 119.6(4)
C13A C6A N2A 121.7(3)
C3A C4A Se1A 126.7(2)
C3A C4A C5A 104.9(3)
C5A C4A Se1A 127.3(3)
N1 C5 C4 112.0(3)
N1 C5 C7 120.8(3)
C4 C5 C7 127.2(3)
C16A C15A Se1A 123.1(3)
C16A C15A C20A 117.2(4)
C20A C15A Se1A 119.7(3)
N2A C3A C4A 107.3(3)
N3A C3A N2A 122.5(4)
N3A C3A C4A 130.1(4)
C6A C9A H9A 120.1
C10A C9A C6A 119.8(3)
C10A C9A H9A 120.1
N1A C5A C4A 111.9(3)
N1A C5A C7A 121.3(3)
C4A C5A C7A 126.7(3)
C9 C6 N2 118.4(3)
C13 C6 N2 121.8(3)
C13 C6 C9 119.7(4)
C15 C20 Br1 119.7(3)
C19 C20 Br1 118.3(3)
C19 C20 C15 122.0(4)
C15 C16 H16 119.4
C17 C16 C15 121.3(4)
C17 C16 H16 119.4
C6A C13A H13A 120.1
C12A C13A C6A 119.9(3)
C12A C13A H13A 120.1
C15A C16A H16A 119.4
C17A C16A C15A 121.2(4)
C17A C16A H16A 119.4
C9A C10A H10A 119.6
C11A C10A C9A 120.9(4)
C11A C10A H10A 119.6
C6 C9 H9 120.4
C10 C9 C6 119.2(4)
C10 C9 H9 120.4
C6 C13 H13 120.0
C6 C13 C12 120.0(4)
C12 C13 H13 120.0
C15A C20A Br1A 119.3(3)
C19A C20A Br1A 118.6(3)
C19A C20A C15A 122.0(4)
C5A C7A H7AA 109.5
C5A C7A H7AB 109.5
C5A C7A H7AC 109.5
H7AA C7A H7AB 109.5
H7AA C7A H7AC 109.5
H7AB C7A H7AC 109.5
C10A C11A H11A 120.3
C10A C11A C12A 119.5(4)
C12A C11A H11A 120.3
C16 C17 H17 119.9
C16 C17 C18 120.2(4)
C18 C17 H17 119.9
C5 C7 H7A 109.5
C5 C7 H7B 109.5
C5 C7 H7C 109.5
H7A C7 H7B 109.5
H7A C7 H7C 109.5
H7B C7 H7C 109.5
C16A C17A H17A 120.0
C18A C17A C16A 120.0(4)
C18A C17A H17A 120.0
C9 C10 H10 119.4
C11 C10 C9 121.3(4)
C11 C10 H10 119.4
C13 C12 H12 119.5
C13 C12 C11 121.0(4)
C11 C12 H12 119.5
C13A C12A C11A 120.3(4)
C13A C12A H12A 119.8
C11A C12A H12A 119.8
C10 C11 C12 118.7(4)
C10 C11 H11 120.6
C12 C11 H11 120.6
C20 C19 H19 120.3
C18 C19 C20 119.3(4)
C18 C19 H19 120.3
C20A C19A H19A 120.2
C18A C19A C20A 119.7(4)
C18A C19A H19A 120.2
C17 C18 H18 120.0
C19 C18 C17 120.0(4)
C19 C18 H18 120.0
C17A C18A H18A 120.1
C19A C18A C17A 119.8(4)
C19A C18A H18A 120.1

loop_
_geom_bond_atom_site_label_1
_geom_bond_atom_site_label_2
_geom_bond_distance
Se1 C15 1.916(4)
Se1 C4 1.883(3)
Se1A C4A 1.879(4)
Se1A C15A 1.916(4)
Br1 C20 1.909(4)
Br1A C20A 1.910(4)
N2A N1A 1.395(4)
N2A C6A 1.417(4)
N2A C3A 1.369(4)
N2 N1 1.405(4)
N2 C3 1.371(4)
N2 C6 1.410(4)
N1A C5A 1.314(4)
N1 C5 1.312(5)
N3 C3 1.356(5)
N3 H3A 0.80(3)
N3 H3B 0.80(3)
N3A C3A 1.360(5)
N3A H3AA 0.80(3)
N3A H3AB 0.78(3)
C15 C20 1.390(5)
C15 C16 1.386(5)
C3 C4 1.375(5)
C4 C5 1.419(4)
C6A C9A 1.386(5)
C6A C13A 1.389(5)
C4A C3A 1.383(5)
C4A C5A 1.422(4)
C5 C7 1.488(5)
C15A C16A 1.386(5)
C15A C20A 1.390(5)
C9A H9A 0.9300
C9A C10A 1.374(5)
C5A C7A 1.497(5)
C6 C9 1.390(5)
C6 C13 1.377(5)
C20 C19 1.376(5)
C16 H16 0.9300
C16 C17 1.373(5)
C13A H13A 0.9300
C13A C12A 1.375(5)
C16A H16A 0.9300
C16A C17A 1.383(5)
C10A H10A 0.9300
C10A C11A 1.372(5)
C9 H9 0.9300
C9 C10 1.385(5)
C13 H13 0.9300
C13 C12 1.378(5)
C20A C19A 1.378(6)
C7A H7AA 0.9600
C7A H7AB 0.9600
C7A H7AC 0.9600
C11A H11A 0.9300
C11A C12A 1.387(5)
C17 H17 0.9300
C17 C18 1.377(6)
C7 H7A 0.9600
C7 H7B 0.9600
C7 H7C 0.9600
C17A H17A 0.9300
C17A C18A 1.380(6)
C10 H10 0.9300
C10 C11 1.373(6)
C12 H12 0.9300
C12 C11 1.379(5)
C12A H12A 0.9300
C11 H11 0.9300
C19 H19 0.9300
C19 C18 1.373(6)
C19A H19A 0.9300
C19A C18A 1.370(6)
C18 H18 0.9300
C18A H18A 0.9300

loop_
_geom_torsion_atom_site_label_1
_geom_torsion_atom_site_label_2
_geom_torsion_atom_site_label_3
_geom_torsion_atom_site_label_4
_geom_torsion
Se1 C15 C20 Br1 -2.1(4)
Se1 C15 C20 C19 178.0(3)
Se1 C15 C16 C17 -178.6(3)
Se1 C4 C5 N1 166.8(3)
Se1 C4 C5 C7 -15.4(6)
Se1A C4A C3A N2A 169.6(3)
Se1A C4A C3A N3A -9.2(6)
Se1A C4A C5A N1A -168.9(3)
Se1A C4A C5A C7A 13.1(6)
Se1A C15A C16A C17A -179.6(3)
Se1A C15A C20A Br1A 0.9(4)
Se1A C15A C20A C19A -179.5(3)
Br1 C20 C19 C18 -179.3(3)
Br1A C20A C19A C18A 179.2(3)
N2A N1A C5A C4A -0.2(4)
N2A N1A C5A C7A 177.9(3)
N2A C6A C9A C10A -179.4(3)
N2A C6A C13A C12A 179.6(3)
N2 N1 C5 C4 0.2(4)
N2 N1 C5 C7 -177.8(3)
N2 C3 C4 Se1 -167.6(3)
N2 C3 C4 C5 -0.8(4)
N2 C6 C9 C10 177.7(3)
N2 C6 C13 C12 -177.1(4)
N1A N2A C6A C9A -31.2(5)
N1A N2A C6A C13A 148.1(3)
N1A N2A C3A N3A 177.4(3)
N1A N2A C3A C4A -1.5(4)
N1 N2 C3 N3 -177.2(3)
N1 N2 C3 C4 1.0(4)
N1 N2 C6 C9 30.0(5)
N1 N2 C6 C13 -151.0(3)
N3 C3 C4 Se1 10.4(6)
N3 C3 C4 C5 177.1(4)
C15 Se1 C4 C3 -114.9(3)
C15 Se1 C4 C5 81.3(3)
C15 C20 C19 C18 0.6(6)
C15 C16 C17 C18 0.9(6)
C3 N2 N1 C5 -0.7(4)
C3 N2 C6 C9 -133.3(4)
C3 N2 C6 C13 45.7(6)
C3 C4 C5 N1 0.4(4)
C3 C4 C5 C7 178.2(4)
C6A N2A N1A C5A 169.2(3)
C6A N2A C3A N3A 11.0(6)
C6A N2A C3A C4A -167.9(3)
C6A C9A C10A C11A -0.8(6)
C6A C13A C12A C11A 0.4(6)
C15A Se1A C4A C3A 111.5(3)
C15A Se1A C4A C5A -82.7(3)
C15A C16A C17A C18A -1.4(6)
C15A C20A C19A C18A -0.4(6)
C3A N2A N1A C5A 1.0(4)
C3A N2A C6A C9A 134.3(4)
C3A N2A C6A C13A -46.4(5)
C3A C4A C5A N1A -0.7(4)
C3A C4A C5A C7A -178.6(4)
C9A C6A C13A C12A -1.1(5)
C9A C10A C11A C12A 0.1(6)
C5A C4A C3A N2A 1.2(4)
C5A C4A C3A N3A -177.5(4)
C6 N2 N1 C5 -167.1(3)
C6 N2 C3 N3 -12.8(6)
C6 N2 C3 C4 165.4(3)
C6 C9 C10 C11 -0.6(6)
C6 C13 C12 C11 -0.6(6)
C20 C15 C16 C17 -0.4(5)
C20 C19 C18 C17 -0.2(6)
C16 C15 C20 Br1 179.6(3)
C16 C15 C20 C19 -0.3(5)
C16 C17 C18 C19 -0.6(6)
C13A C6A C9A C10A 1.3(5)
C16A C15A C20A Br1A -179.6(3)
C16A C15A C20A C19A -0.1(5)
C16A C17A C18A C19A 0.9(6)
C10A C11A C12A C13A 0.1(6)
C9 C6 C13 C12 1.9(6)
C9 C10 C11 C12 1.9(7)
C13 C6 C9 C10 -1.3(5)
C13 C12 C11 C10 -1.3(7)
C20A C15A C16A C17A 0.9(5)
C20A C19A C18A C17A -0.1(6)
